data_4505233
loop_
_publ_author_name
'Park, Ki-Min'
'Yoon, Il'
'Seo, Joobeom'
'Lee, Ji-Eun'
'Kim, Jineun'
'Choi, Kyu Seong'
'Jung, Ok-Sang'
'Lee, Shim Sung'

_publ_section_title
;
 Two-Dimensional Square-Grid versus One-Dimensional Double-Stranded
 Networks:&#x2009; Counterion Regulation of the Formation of
 Macrocycle-Based Copper(I) Coordination Frameworks
;
_journal_issue 5
_journal_name_full 'Crystal Growth &amp; Design'
_journal_page_first 1707
_journal_paper_doi 10.1021/cg050220u
_journal_volume 5
_journal_year 2005
_chemical_formula_sum 'C22 H27 Cu I N O3 S2'
_chemical_formula_weight 608.01
_chemical_name_systematic
; 
 ? 
;
_space_group_IT_number 2
_symmetry_cell_setting triclinic
_symmetry_space_group_name_Hall '-P 1'
_symmetry_space_group_name_H-M 'P -1'
_atom_sites_solution_hydrogens geom
_atom_sites_solution_primary direct
_atom_sites_solution_secondary difmap
_audit_creation_method SHELXTL
_cell_angle_alpha 102.880(4)
_cell_angle_beta 102.706(4)
_cell_angle_gamma 94.705(3)
_cell_formula_units_Z 2
_cell_length_a 9.9125(19)
_cell_length_b 10.2339(19)
_cell_length_c 13.055(2)
_cell_measurement_reflns_used 8210
_cell_measurement_temperature 298(2)
_cell_measurement_theta_max 28.30
_cell_measurement_theta_min 1.65
_cell_volume 1247.4(4)
_computing_cell_refinement 'Bruker SMART'
_computing_data_collection 'Bruker SMART'
_computing_data_reduction 'Bruker SAINT'
_computing_molecular_graphics SHELXTL
_computing_publication_material SHELXTL
_computing_structure_refinement SHELXTL
_computing_structure_solution SHELXTL
_diffrn_ambient_temperature 298(2)
_diffrn_measured_fraction_theta_full 0.927
_diffrn_measured_fraction_theta_max 0.927
_diffrn_measurement_device_type 'CCD area detector'
_diffrn_measurement_method 'phi and omega scans'
_diffrn_radiation_monochromator graphite
_diffrn_radiation_source 'fine-focus sealed tube'
_diffrn_radiation_type MoK\a
_diffrn_radiation_wavelength 0.71073
_diffrn_reflns_av_R_equivalents 0.1685
_diffrn_reflns_av_sigmaI/netI 0.1651
_diffrn_reflns_limit_h_max 13
_diffrn_reflns_limit_h_min -13
_diffrn_reflns_limit_k_max 13
_diffrn_reflns_limit_k_min -13
_diffrn_reflns_limit_l_max 17
_diffrn_reflns_limit_l_min -15
_diffrn_reflns_number 8210
_diffrn_reflns_theta_full 28.30
_diffrn_reflns_theta_max 28.30
_diffrn_reflns_theta_min 1.65
_exptl_absorpt_coefficient_mu 2.302
_exptl_absorpt_correction_T_max 0.928069
_exptl_absorpt_correction_T_min 0.408304
_exptl_absorpt_correction_type empirical
_exptl_absorpt_process_details '(SADABS; Sheldrick, 1998)'
_exptl_crystal_colour colorless
_exptl_crystal_density_diffrn 1.619
_exptl_crystal_density_method 'not measured'
_exptl_crystal_description plate
_exptl_crystal_F_000 608
_exptl_crystal_size_max 0.2
_exptl_crystal_size_mid 0.2
_exptl_crystal_size_min 0.1
_refine_diff_density_max 2.844
_refine_diff_density_min -3.551
_refine_diff_density_rms 0.389
_refine_ls_extinction_method none
_refine_ls_goodness_of_fit_ref 0.988
_refine_ls_hydrogen_treatment constr
_refine_ls_matrix_type full
_refine_ls_number_parameters 271
_refine_ls_number_reflns 5759
_refine_ls_number_restraints 0
_refine_ls_restrained_S_all 0.988
_refine_ls_R_factor_all 0.2139
_refine_ls_R_factor_gt 0.0759
_refine_ls_shift/su_max 0.000
_refine_ls_shift/su_mean 0.000
_refine_ls_structure_factor_coef Fsqd
_refine_ls_weighting_details 'calc w=1/[\s^2^(Fo^2^)+(0.1437P)^2^+0.0000P] where P=(Fo^2^+2Fc^2^)/3'
_refine_ls_weighting_scheme calc
_refine_ls_wR_factor_gt 0.1805
_refine_ls_wR_factor_ref 0.2600
_reflns_number_gt 2894
_reflns_number_total 5759
_reflns_threshold_expression >2sigma(I)
_cod_data_source_file cg050220usi20050519_043713.cif
_cod_data_source_block '[Cu2(1)2I2]n,_3'
_cod_depositor_comments
;
The following automatic conversions were performed:

'_symmetry_cell_setting' value 'Triclinic' changed to 'triclinic'
according to /home/saulius/struct/CIF-dictionaries/cif_core.dic
dictionary named 'cif_core.dic' version 2.4.1 from
2010-06-29.

'_exptl_absorpt_correction_type' value 'Empirical'
changed to 'empirical' according to
/home/saulius/struct/CIF-dictionaries/cif_core.dic dictionary named
'cif_core.dic' version 2.4.1 from 2010-06-29.

Automatic conversion script
Id: cif_fix_values 1715 2011-07-08 13:25:40Z adriana 
;
_cod_original_sg_symbol_H-M P-1
_cod_database_code 4505233

loop_
_symmetry_equiv_pos_as_xyz
'x, y, z'
'-x, -y, -z'

loop_
_atom_site_label
_atom_site_type_symbol
_atom_site_fract_x
_atom_site_fract_y
_atom_site_fract_z
_atom_site_U_iso_or_equiv
_atom_site_adp_type
_atom_site_occupancy
_atom_site_symmetry_multiplicity
_atom_site_calc_flag
_atom_site_refinement_flags
I I -0.30611(7) -0.53007(7) 0.46045(6) 0.0501(3) Uani 1 1 d .
Cu Cu -0.41393(15) -0.43843(13) 0.62456(11) 0.0532(4) Uani 1 1 d .
S1 S -0.3324(3) -0.2075(2) 0.6871(2) 0.0450(6) Uani 1 1 d .
S2 S -0.4072(3) 0.4624(2) 0.7672(2) 0.0440(6) Uani 1 1 d .
O1 O -0.1174(8) 0.3024(8) 0.9174(6) 0.0561(19) Uani 1 1 d .
O2 O -0.2577(8) 0.0363(7) 0.9201(6) 0.0569(19) Uani 1 1 d .
O3 O -0.3806(8) 0.0782(6) 0.6295(6) 0.0555(19) Uani 1 1 d .
C1 C -0.0548(12) 0.1911(11) 0.9471(11) 0.060(3) Uani 1 1 d .
H1A H 0.0359 0.2232 0.9953 0.072 Uiso 1 1 calc R
H1B H -0.0436 0.1288 0.8836 0.072 Uiso 1 1 calc R
C2 C -0.1432(12) 0.1229(12) 1.0003(9) 0.059(3) Uani 1 1 d .
H2A H -0.0896 0.0702 1.0420 0.071 Uiso 1 1 calc R
H2B H -0.1784 0.1888 1.0487 0.071 Uiso 1 1 calc R
C3 C -0.3343(11) -0.0609(10) 0.9513(9) 0.048(2) Uani 1 1 d .
C4 C -0.3134(13) -0.0762(12) 1.0554(9) 0.058(3) Uani 1 1 d .
H4 H -0.2443 -0.0156 1.1135 0.070 Uiso 1 1 calc R
C5 C -0.3929(15) -0.1794(14) 1.0745(11) 0.069(4) Uani 1 1 d .
H5 H -0.3765 -0.1937 1.1461 0.083 Uiso 1 1 calc R
C6 C -0.4959(14) -0.2628(13) 0.9928(12) 0.070(4) Uani 1 1 d .
H6 H -0.5537 -0.3319 1.0086 0.084 Uiso 1 1 calc R
C7 C -0.5163(12) -0.2489(11) 0.8921(9) 0.053(3) Uani 1 1 d .
H7 H -0.5866 -0.3112 0.8361 0.063 Uiso 1 1 calc R
C8 C -0.4383(11) -0.1454(10) 0.8638(9) 0.050(3) Uani 1 1 d .
C9 C -0.4588(11) -0.1302(10) 0.7531(8) 0.044(2) Uani 1 1 d .
H9A H -0.4507 -0.0357 0.7543 0.053 Uiso 1 1 calc R
H9B H -0.5512 -0.1713 0.7123 0.053 Uiso 1 1 calc R
C10 C -0.3581(12) -0.1502(10) 0.5625(9) 0.053(3) Uani 1 1 d .
H10A H -0.3171 -0.2081 0.5129 0.064 Uiso 1 1 calc R
H10B H -0.4566 -0.1611 0.5304 0.064 Uiso 1 1 calc R
C11 C -0.2979(14) -0.0042(9) 0.5749(9) 0.056(3) Uani 1 1 d .
H11A H -0.2024 0.0137 0.6162 0.067 Uiso 1 1 calc R
H11B H -0.3014 0.0131 0.5052 0.067 Uiso 1 1 calc R
C12 C -0.3275(11) 0.2194(8) 0.6610(8) 0.045(2) Uani 1 1 d .
H12A H -0.3377 0.2570 0.5990 0.054 Uiso 1 1 calc R
H12B H -0.2309 0.2346 0.6991 0.054 Uiso 1 1 calc R
C13 C -0.4170(12) 0.2791(9) 0.7341(8) 0.048(2) Uani 1 1 d .
H13A H -0.3913 0.2515 0.8005 0.057 Uiso 1 1 calc R
H13B H -0.5125 0.2409 0.7002 0.057 Uiso 1 1 calc R
C14 C -0.2459(12) 0.5171(10) 0.8726(8) 0.051(3) Uani 1 1 d .
H14A H -0.2395 0.6130 0.9010 0.062 Uiso 1 1 calc R
H14B H -0.2536 0.4753 0.9304 0.062 Uiso 1 1 calc R
C15 C -0.1139(11) 0.4899(10) 0.8442(8) 0.046(2) Uani 1 1 d .
C16 C -0.0512(12) 0.5739(12) 0.7898(9) 0.055(3) Uani 1 1 d .
H16 H -0.0960 0.6482 0.7715 0.066 Uiso 1 1 calc R
C17 C 0.0751(13) 0.5501(14) 0.7624(10) 0.068(3) Uani 1 1 d .
H17 H 0.1166 0.6064 0.7247 0.081 Uiso 1 1 calc R
C18 C 0.1387(13) 0.4434(14) 0.7910(10) 0.065(3) Uani 1 1 d .
H18 H 0.2276 0.4291 0.7759 0.078 Uiso 1 1 calc R
C19 C 0.0769(12) 0.3565(12) 0.8411(10) 0.060(3) Uani 1 1 d .
H19 H 0.1202 0.2803 0.8568 0.072 Uiso 1 1 calc R
C20 C -0.0475(12) 0.3812(10) 0.8681(8) 0.048(2) Uani 1 1 d .
N N 0.108(4) -0.035(4) 0.673(2) 0.30(2) Uani 1 1 d .
C21 C 0.064(2) -0.124(3) 0.603(2) 0.133(8) Uani 1 1 d .
C22 C 0.014(2) -0.2279(19) 0.4955(19) 0.120(7) Uani 1 1 d .
H22A H -0.0614 -0.2902 0.4987 0.144 Uiso 1 1 calc R
H22B H 0.0897 -0.2764 0.4806 0.144 Uiso 1 1 calc R
H22C H -0.0166 -0.1833 0.4389 0.144 Uiso 1 1 calc R

loop_
_atom_site_aniso_label
_atom_site_aniso_U_11
_atom_site_aniso_U_22
_atom_site_aniso_U_33
_atom_site_aniso_U_23
_atom_site_aniso_U_13
_atom_site_aniso_U_12
I 0.0491(5) 0.0408(4) 0.0600(5) 0.0064(3) 0.0207(3) 0.0014(3)
Cu 0.0651(9) 0.0333(7) 0.0633(9) 0.0106(6) 0.0224(7) 0.0046(6)
S1 0.0474(15) 0.0275(11) 0.0564(15) 0.0025(10) 0.0145(12) 0.0009(10)
S2 0.0474(15) 0.0289(11) 0.0540(15) 0.0049(11) 0.0153(12) 0.0022(10)
O1 0.047(4) 0.048(4) 0.072(5) 0.017(4) 0.012(4) 0.005(4)
O2 0.073(5) 0.043(4) 0.054(4) 0.018(3) 0.011(4) -0.008(4)
O3 0.060(5) 0.023(3) 0.084(5) 0.006(3) 0.032(4) -0.007(3)
C1 0.043(6) 0.038(6) 0.093(9) 0.016(6) 0.005(6) 0.001(5)
C2 0.066(8) 0.050(7) 0.051(6) 0.010(5) 0.002(5) -0.011(6)
C3 0.056(7) 0.031(5) 0.062(7) 0.011(5) 0.023(5) 0.011(5)
C4 0.076(8) 0.057(7) 0.056(7) 0.031(6) 0.029(6) 0.013(6)
C5 0.074(9) 0.067(8) 0.085(9) 0.031(7) 0.040(8) 0.019(7)
C6 0.072(9) 0.057(7) 0.098(10) 0.032(7) 0.047(8) 0.003(7)
C7 0.064(7) 0.046(6) 0.064(7) 0.029(5) 0.031(6) 0.006(5)
C8 0.047(6) 0.034(5) 0.066(7) -0.005(5) 0.026(5) 0.006(4)
C9 0.053(6) 0.039(5) 0.047(6) 0.023(4) 0.015(5) 0.004(5)
C10 0.060(7) 0.034(5) 0.061(7) 0.001(5) 0.016(5) 0.004(5)
C11 0.097(9) 0.026(5) 0.063(7) 0.029(5) 0.041(6) 0.009(5)
C12 0.061(7) 0.016(4) 0.054(6) 0.014(4) 0.005(5) -0.002(4)
C13 0.063(7) 0.031(5) 0.049(6) 0.007(4) 0.022(5) -0.008(5)
C14 0.074(8) 0.032(5) 0.046(6) 0.008(4) 0.017(5) -0.003(5)
C15 0.050(6) 0.033(5) 0.048(6) 0.010(4) 0.004(5) -0.006(4)
C16 0.050(7) 0.052(6) 0.064(7) 0.021(6) 0.012(5) 0.001(5)
C17 0.059(8) 0.075(9) 0.080(9) 0.031(7) 0.031(6) -0.002(7)
C18 0.050(7) 0.072(8) 0.072(8) 0.014(7) 0.022(6) -0.004(6)
C19 0.050(7) 0.044(6) 0.083(8) 0.013(6) 0.012(6) 0.011(5)
C20 0.060(7) 0.041(5) 0.043(6) 0.015(4) 0.015(5) -0.006(5)
N 0.27(4) 0.39(5) 0.16(3) -0.08(3) -0.02(2) 0.10(4)
C21 0.099(16) 0.18(3) 0.126(19) 0.045(18) 0.026(14) 0.048(17)
C22 0.098(14) 0.081(12) 0.19(2) 0.039(14) 0.039(13) 0.013(10)

loop_
_atom_type_symbol
_atom_type_description
_atom_type_scat_dispersion_real
_atom_type_scat_dispersion_imag
_atom_type_scat_source
C C 0.0033 0.0016 'International Tables Vol C Tables 4.2.6.8 and 6.1.1.4'
H H 0.0000 0.0000 'International Tables Vol C Tables 4.2.6.8 and 6.1.1.4'
N N 0.0061 0.0033 'International Tables Vol C Tables 4.2.6.8 and 6.1.1.4'
O O 0.0106 0.0060 'International Tables Vol C Tables 4.2.6.8 and 6.1.1.4'
S S 0.1246 0.1234 'International Tables Vol C Tables 4.2.6.8 and 6.1.1.4'
Cu Cu 0.3201 1.2651 'International Tables Vol C Tables 4.2.6.8 and 6.1.1.4'
I I -0.4742 1.8119 'International Tables Vol C Tables 4.2.6.8 and 6.1.1.4'

loop_
_geom_angle_atom_site_label_1
_geom_angle_atom_site_label_2
_geom_angle_atom_site_label_3
_geom_angle
_geom_angle_site_symmetry_1
_geom_angle_site_symmetry_3
Cu I Cu 74.51(5) . 2_446
S2 Cu S1 110.83(11) 1_545 .
S2 Cu I 123.94(8) 1_545 .
S1 Cu I 106.70(8) . .
S2 Cu I 100.29(8) 1_545 2_446
S1 Cu I 108.52(8) . 2_446
I Cu I 105.49(5) . 2_446
C9 S1 C10 103.4(5) . .
C9 S1 Cu 106.9(3) . .
C10 S1 Cu 102.9(3) . .
C13 S2 C14 102.9(5) . .
C13 S2 Cu 115.8(3) . 1_565
C14 S2 Cu 113.0(3) . 1_565
C20 O1 C1 118.0(8) . .
C3 O2 C2 118.3(8) . .
C11 O3 C12 114.0(8) . .
O1 C1 C2 109.4(9) . .
O2 C2 C1 109.6(9) . .
C4 C3 O2 124.6(10) . .
C4 C3 C8 122.5(11) . .
O2 C3 C8 112.9(9) . .
C5 C4 C3 118.7(13) . .
C4 C5 C6 121.0(13) . .
C7 C6 C5 120.6(12) . .
C6 C7 C8 122.6(12) . .
C3 C8 C7 114.5(10) . .
C3 C8 C9 122.3(10) . .
C7 C8 C9 123.1(10) . .
C8 C9 S1 111.6(7) . .
C11 C10 S1 115.8(8) . .
O3 C11 C10 106.5(9) . .
O3 C12 C13 103.2(8) . .
C12 C13 S2 116.2(7) . .
C15 C14 S2 118.3(7) . .
C20 C15 C16 118.2(10) . .
C20 C15 C14 121.8(9) . .
C16 C15 C14 120.0(9) . .
C17 C16 C15 120.9(10) . .
C18 C17 C16 118.5(11) . .
C17 C18 C19 121.6(11) . .
C20 C19 C18 119.3(11) . .
O1 C20 C19 124.2(10) . .
O1 C20 C15 114.5(9) . .
C19 C20 C15 121.4(10) . .
N C21 C22 170(4) . .

loop_
_geom_bond_atom_site_label_1
_geom_bond_atom_site_label_2
_geom_bond_distance
_geom_bond_site_symmetry_2
I Cu 2.6245(15) .
I Cu 2.7158(17) 2_446
Cu S2 2.302(3) 1_545
Cu S1 2.333(3) .
Cu I 2.7158(17) 2_446
S1 C9 1.808(10) .
S1 C10 1.823(11) .
S2 C13 1.818(10) .
S2 C14 1.819(11) .
S2 Cu 2.302(3) 1_565
O1 C20 1.372(12) .
O1 C1 1.428(13) .
O2 C3 1.387(12) .
O2 C2 1.438(13) .
O3 C11 1.412(12) .
O3 C12 1.432(11) .
C1 C2 1.457(16) .
C3 C4 1.375(14) .
C3 C8 1.418(15) .
C4 C5 1.365(18) .
C5 C6 1.371(19) .
C6 C7 1.327(16) .
C7 C8 1.422(15) .
C8 C9 1.459(14) .
C10 C11 1.522(14) .
C12 C13 1.508(14) .
C14 C15 1.469(15) .
C15 C20 1.397(14) .
C15 C16 1.416(15) .
C16 C17 1.401(15) .
C17 C18 1.385(18) .
C18 C19 1.394(17) .
C19 C20 1.382(15) .
N C21 1.12(3) .
C21 C22 1.51(3) .
